data_7008689
loop_
_publ_author_name
'Patel, Denish V.'
'Mihalcik, David J.'
'Kreisel, Kevin A.'
'Yap, Glenn P. A.'
'Zakharov, Lev N.'
'Kassel, W. Scott'
'Rheingold, Arnold L.'
'Rabinovich, Daniel'

_publ_section_title
;
 Tris(mercaptoimidazolyl)borate complexes of the coinage metals:
 syntheses and molecular structures of the first gold compounds and
 related copper and silver derivatives.
;
_journal_issue 14
_journal_name_full 'Dalton transactions (Cambridge, England : 2003)'
_journal_page_first 2410
_journal_page_last 2416
_journal_paper_doi 10.1039/b506046j
_journal_year 2005
_chemical_formula_sum 'C39 H51 Ag B N6 O P S3'
_chemical_formula_weight 865.69
_chemical_name_systematic
;
?
;
_space_group_IT_number 147
_symmetry_cell_setting trigonal
_symmetry_space_group_name_Hall '-P 3'
_symmetry_space_group_name_H-M 'P -3'
_atom_sites_solution_hydrogens geom
_atom_sites_solution_primary direct
_atom_sites_solution_secondary difmap
_audit_creation_method SHELXL-97
_cell_angle_alpha 90.00
_cell_angle_beta 90.00
_cell_angle_gamma 120.00
_cell_formula_units_Z 2
_cell_length_a 13.7388(6)
_cell_length_b 13.7388(6)
_cell_length_c 12.8691(11)
_cell_measurement_reflns_used 7711
_cell_measurement_temperature 213(2)
_cell_measurement_theta_max 28.21
_cell_measurement_theta_min 2.33
_cell_volume 2103.7(2)
_computing_cell_refinement 'Bruker SMART'
_computing_data_collection 'Bruker SMART'
_computing_data_reduction 'Bruker SAINT'
_computing_molecular_graphics 'Bruker SHELXTL'
_computing_publication_material 'Bruker SHELXTL'
_computing_structure_refinement 'SHELXL-97 (Sheldrick, 1997)'
_computing_structure_solution 'SHELXS-97 (Sheldrick, 1990)'
_diffrn_ambient_temperature 213(2)
_diffrn_measured_fraction_theta_full 0.950
_diffrn_measured_fraction_theta_max 0.950
_diffrn_measurement_device_type 'CCD area detector'
_diffrn_measurement_method 'phi and omega scans'
_diffrn_radiation_monochromator graphite
_diffrn_radiation_source 'fine-focus sealed tube'
_diffrn_radiation_type MoK\a
_diffrn_radiation_wavelength 0.71073
_diffrn_reflns_av_R_equivalents 0.0287
_diffrn_reflns_av_sigmaI/netI 0.0269
_diffrn_reflns_limit_h_max 18
_diffrn_reflns_limit_h_min -17
_diffrn_reflns_limit_k_max 17
_diffrn_reflns_limit_k_min -15
_diffrn_reflns_limit_l_max 17
_diffrn_reflns_limit_l_min -16
_diffrn_reflns_number 11327
_diffrn_reflns_theta_full 28.21
_diffrn_reflns_theta_max 28.21
_diffrn_reflns_theta_min 2.33
_exptl_absorpt_coefficient_mu 0.704
_exptl_absorpt_correction_T_max 0.8166
_exptl_absorpt_correction_T_min 0.7660
_exptl_absorpt_correction_type none
_exptl_crystal_colour colorless
_exptl_crystal_density_diffrn 1.367
_exptl_crystal_density_meas 0
_exptl_crystal_density_method 'not measured'
_exptl_crystal_description block
_exptl_crystal_F_000 900
_exptl_crystal_size_max 0.40
_exptl_crystal_size_mid 0.30
_exptl_crystal_size_min 0.30
_refine_diff_density_max 1.140
_refine_diff_density_min -0.531
_refine_diff_density_rms 0.107
_refine_ls_extinction_method none
_refine_ls_goodness_of_fit_ref 1.141
_refine_ls_hydrogen_treatment mixed
_refine_ls_matrix_type full
_refine_ls_number_parameters 157
_refine_ls_number_reflns 3301
_refine_ls_number_restraints 0
_refine_ls_restrained_S_all 1.141
_refine_ls_R_factor_all 0.0535
_refine_ls_R_factor_gt 0.0489
_refine_ls_shift/su_max 0.011
_refine_ls_shift/su_mean 0.002
_refine_ls_structure_factor_coef Fsqd
_refine_ls_weighting_details 'calc w=1/[\s^2^(Fo^2^)+(0.0800P)^2^+1.1000P] where P=(Fo^2^+2Fc^2^)/3'
_refine_ls_weighting_scheme calc
_refine_ls_wR_factor_gt 0.1373
_refine_ls_wR_factor_ref 0.1403
_reflns_number_gt 2963
_reflns_number_total 3301
_reflns_threshold_expression >2sigma(I)
_cod_data_source_file b506046j.txt
_cod_data_source_block drab76
_cod_depositor_comments
;
The following automatic conversions were performed:
'_symmetry_cell_setting' value 'Trigonal' changed to 'trigonal' according
to '/home/saulius/struct/CIF-dictionaries/cif_core.dic' dictionary named
'cif_core.dic' version 2.4.1 from 2010-06-29.

Automatic conversion script
Id: cif_fix_enum 1527 2010-12-29 10:47:43Z saulius 
;
_cod_original_sg_symbol_H-M P-3
_cod_database_code 7008689

loop_
_symmetry_equiv_pos_as_xyz
'x, y, z'
'-y, x-y, z'
'-x+y, -x, z'
'-x, -y, -z'
'y, -x+y, -z'
'x-y, x, -z'

loop_
_atom_site_label
_atom_site_type_symbol
_atom_site_fract_x
_atom_site_fract_y
_atom_site_fract_z
_atom_site_U_iso_or_equiv
_atom_site_adp_type
_atom_site_occupancy
_atom_site_symmetry_multiplicity
_atom_site_calc_flag
_atom_site_refinement_flags
_atom_site_disorder_assembly
_atom_site_disorder_group
Ag1 Ag 0.6667 0.3333 0.71334(2) 0.04048(16) Uani 1 3 d S . .
S1 S 0.81755(6) 0.31065(6) 0.81364(5) 0.0405(2) Uani 1 1 d . . .
P1 P 0.6667 0.3333 0.52499(9) 0.0413(3) Uani 1 3 d S . .
N1 N 0.7137(2) 0.1065(2) 0.9149(2) 0.0483(6) Uani 1 1 d . . .
N2 N 0.6846(2) 0.2346(2) 0.98712(18) 0.0416(5) Uani 1 1 d . . .
C1 C 0.7353(2) 0.2151(3) 0.9057(2) 0.0404(6) Uani 1 1 d . . .
C2 C 0.6324(3) 0.1379(3) 1.0467(3) 0.0521(8) Uani 1 1 d . . .
H2A H 0.5914 0.1290 1.1079 0.062 Uiso 1 1 calc R . .
C3 C 0.6492(3) 0.0598(3) 1.0037(3) 0.0564(9) Uani 1 1 d . . .
H3A H 0.6225 -0.0135 1.0287 0.068 Uiso 1 1 calc R . .
C4 C 0.7419(4) 0.0418(3) 0.8389(3) 0.0682(11) Uani 1 1 d . . .
C5 C 0.6843(6) 0.0371(4) 0.7375(4) 0.1007(19) Uani 1 1 d . . .
H5A H 0.7126 0.1128 0.7114 0.151 Uiso 1 1 calc R . .
H5B H 0.6039 0.0019 0.7489 0.151 Uiso 1 1 calc R . .
H5C H 0.6993 -0.0063 0.6873 0.151 Uiso 1 1 calc R . .
C6 C 0.6958(6) -0.0776(4) 0.8785(5) 0.0965(18) Uani 1 1 d . . .
H6A H 0.7326 -0.0761 0.9432 0.145 Uiso 1 1 calc R . .
H6B H 0.7097 -0.1211 0.8274 0.145 Uiso 1 1 calc R . .
H6C H 0.6155 -0.1118 0.8901 0.145 Uiso 1 1 calc R . .
C7 C 0.8678(5) 0.0953(5) 0.8298(5) 0.0916(17) Uani 1 1 d . . .
H7A H 0.8993 0.0961 0.8975 0.137 Uiso 1 1 calc R . .
H7B H 0.8991 0.1717 0.8046 0.137 Uiso 1 1 calc R . .
H7C H 0.8858 0.0524 0.7815 0.137 Uiso 1 1 calc R . .
C8 C 0.6892(3) 0.2261(3) 0.4655(2) 0.0510(7) Uani 1 1 d . . .
C9 C 0.7778(5) 0.2148(5) 0.5069(4) 0.0884(15) Uani 1 1 d . . .
H9A H 0.8210 0.2613 0.5620 0.106 Uiso 1 1 calc R . .
C10 C 0.8013(6) 0.1357(5) 0.4670(5) 0.0995(18) Uani 1 1 d . . .
H10B H 0.8593 0.1268 0.4957 0.119 Uiso 1 1 calc R . .
C11 C 0.7389(6) 0.0696(5) 0.3842(4) 0.0959(18) Uani 1 1 d . . .
H11A H 0.7504 0.0116 0.3599 0.115 Uiso 1 1 calc R . .
C12 C 0.6646(6) 0.0877(5) 0.3403(4) 0.0971(18) Uani 1 1 d . . .
H12A H 0.6265 0.0466 0.2809 0.117 Uiso 1 1 calc R . .
C13 C 0.6404(6) 0.1682(5) 0.3806(4) 0.0960(18) Uani 1 1 d . . .
H13A H 0.5877 0.1812 0.3461 0.115 Uiso 1 1 calc R . .
B1 B 0.6667 0.3333 1.0176(4) 0.0462(13) Uani 1 3 d S . .
H10A H 0.6667 0.3333 1.0945 0.055 Uiso 1 3 calc SR . .
O1 O 1.0000 0.0000 0.6050(4) 0.111(2) Uani 1 3 d S . .

loop_
_atom_site_aniso_label
_atom_site_aniso_U_11
_atom_site_aniso_U_22
_atom_site_aniso_U_33
_atom_site_aniso_U_23
_atom_site_aniso_U_13
_atom_site_aniso_U_12
Ag1 0.04839(19) 0.04839(19) 0.0247(2) 0.000 0.000 0.02420(9)
S1 0.0432(4) 0.0443(4) 0.0335(4) 0.0049(3) 0.0010(3) 0.0216(3)
P1 0.0497(5) 0.0497(5) 0.0245(5) 0.000 0.000 0.0249(2)
N1 0.0462(14) 0.0441(14) 0.0558(16) 0.0090(11) 0.0026(11) 0.0234(12)
N2 0.0441(13) 0.0486(14) 0.0320(11) 0.0082(10) -0.0001(9) 0.0231(11)
C1 0.0403(14) 0.0448(15) 0.0353(13) 0.0047(11) -0.0050(11) 0.0205(12)
C2 0.0489(17) 0.061(2) 0.0448(16) 0.0193(14) 0.0061(13) 0.0261(16)
C3 0.0524(18) 0.0530(19) 0.062(2) 0.0235(16) 0.0067(15) 0.0248(16)
C4 0.091(3) 0.051(2) 0.073(3) 0.0036(18) 0.008(2) 0.043(2)
C5 0.163(6) 0.071(3) 0.076(3) -0.026(2) -0.028(3) 0.064(4)
C6 0.123(5) 0.055(2) 0.123(4) 0.020(3) 0.031(4) 0.053(3)
C7 0.100(4) 0.090(3) 0.112(4) 0.023(3) 0.041(3) 0.068(3)
C8 0.071(2) 0.0563(18) 0.0316(14) -0.0001(12) 0.0040(13) 0.0362(17)
C9 0.121(4) 0.098(4) 0.074(3) -0.026(3) -0.028(3) 0.076(3)
C10 0.129(5) 0.112(4) 0.096(4) -0.019(3) -0.020(3) 0.089(4)
C11 0.169(6) 0.091(3) 0.060(3) -0.007(2) 0.007(3) 0.090(4)
C12 0.129(5) 0.116(4) 0.068(3) -0.049(3) -0.028(3) 0.077(4)
C13 0.143(5) 0.112(4) 0.065(3) -0.032(3) -0.028(3) 0.088(4)
B1 0.056(2) 0.056(2) 0.026(2) 0.000 0.000 0.0281(11)
O1 0.148(4) 0.148(4) 0.036(3) 0.000 0.000 0.074(2)

loop_
_atom_type_symbol
_atom_type_description
_atom_type_scat_dispersion_real
_atom_type_scat_dispersion_imag
_atom_type_scat_source
C C 0.0033 0.0016 'International Tables Vol C Tables 4.2.6.8 and 6.1.1.4'
H H 0.0000 0.0000 'International Tables Vol C Tables 4.2.6.8 and 6.1.1.4'
B B 0.0013 0.0007 'International Tables Vol C Tables 4.2.6.8 and 6.1.1.4'
N N 0.0061 0.0033 'International Tables Vol C Tables 4.2.6.8 and 6.1.1.4'
P P 0.1023 0.0942 'International Tables Vol C Tables 4.2.6.8 and 6.1.1.4'
S S 0.1246 0.1234 'International Tables Vol C Tables 4.2.6.8 and 6.1.1.4'
Ag Ag -0.8971 1.1015 'International Tables Vol C Tables 4.2.6.8 and 6.1.1.4'
O O 0.0106 0.0060 'International Tables Vol C Tables 4.2.6.8 and 6.1.1.4'

loop_
_geom_angle_atom_site_label_1
_geom_angle_atom_site_label_2
_geom_angle_atom_site_label_3
_geom_angle
_geom_angle_site_symmetry_1
_geom_angle_site_symmetry_3
_geom_angle_publ_flag
P1 Ag1 S1 119.894(17) . 2_655 ?
P1 Ag1 S1 119.894(17) . 3_665 ?
S1 Ag1 S1 97.32(2) 2_655 3_665 ?
P1 Ag1 S1 119.895(17) . . ?
S1 Ag1 S1 97.32(2) 2_655 . ?
S1 Ag1 S1 97.32(2) 3_665 . ?
C1 S1 Ag1 100.14(10) . . ?
C8 P1 C8 103.54(12) 3_665 . ?
C8 P1 C8 103.54(12) 3_665 2_655 ?
C8 P1 C8 103.54(12) . 2_655 ?
C8 P1 Ag1 114.90(10) 3_665 . ?
C8 P1 Ag1 114.90(10) . . ?
C8 P1 Ag1 114.90(10) 2_655 . ?
C1 N1 C3 108.3(3) . . ?
C1 N1 C4 127.5(3) . . ?
C3 N1 C4 123.9(3) . . ?
C1 N2 C2 108.1(3) . . ?
C1 N2 B1 133.8(3) . . ?
C2 N2 B1 117.9(3) . . ?
N2 C1 N1 107.1(3) . . ?
N2 C1 S1 126.3(2) . . ?
N1 C1 S1 126.5(2) . . ?
C3 C2 N2 109.2(3) . . ?
C2 C3 N1 107.4(3) . . ?
N1 C4 C7 109.6(4) . . ?
N1 C4 C5 107.7(4) . . ?
C7 C4 C5 113.8(5) . . ?
N1 C4 C6 109.2(4) . . ?
C7 C4 C6 108.0(4) . . ?
C5 C4 C6 108.4(4) . . ?
C13 C8 C9 117.0(4) . . ?
C13 C8 P1 126.5(3) . . ?
C9 C8 P1 115.9(3) . . ?
C10 C9 C8 120.2(5) . . ?
C9 C10 C11 119.4(5) . . ?
C12 C11 C10 119.9(5) . . ?
C11 C12 C13 120.7(5) . . ?
C8 C13 C12 122.1(5) . . ?
N2 B1 N2 113.78(18) 2_655 . ?
N2 B1 N2 113.78(18) 2_655 3_665 ?
N2 B1 N2 113.79(18) . 3_665 ?

loop_
_geom_bond_atom_site_label_1
_geom_bond_atom_site_label_2
_geom_bond_distance
_geom_bond_site_symmetry_2
_geom_bond_publ_flag
Ag1 P1 2.4239(12) . ?
Ag1 S1 2.5896(7) 2_655 ?
Ag1 S1 2.5897(7) 3_665 ?
Ag1 S1 2.5897(7) . ?
S1 C1 1.709(3) . ?
P1 C8 1.819(3) 3_665 ?
P1 C8 1.819(3) . ?
P1 C8 1.819(3) 2_655 ?
N1 C1 1.374(4) . ?
N1 C3 1.391(4) . ?
N1 C4 1.497(5) . ?
N2 C1 1.357(4) . ?
N2 C2 1.383(4) . ?
N2 B1 1.546(3) . ?
C2 C3 1.327(6) . ?
C4 C7 1.507(7) . ?
C4 C5 1.511(7) . ?
C4 C6 1.521(6) . ?
C8 C13 1.320(6) . ?
C8 C9 1.406(6) . ?
C9 C10 1.380(7) . ?
C10 C11 1.384(8) . ?
C11 C12 1.296(8) . ?
C12 C13 1.403(7) . ?
B1 N2 1.546(3) 2_655 ?
B1 N2 1.546(3) 3_665 ?
